data_4069038
loop_
_publ_author_name
'Evans, William J.'
'Montalvo, Elizabeth'
'Champagne, Timothy M.'
'Ziller, Joseph W.'
'DiPasquale, Antonio G.'
'Rheingold, Arnold L.'

_publ_section_title
;
 Synthetic Diversity in the Formation of Triazoles from Nitriles and Diazo
 Compounds Using Metallocenes of Electropositive Metals
;
_journal_issue 9
_journal_name_full Organometallics
_journal_page_first 2897
_journal_paper_doi 10.1021/om8012103
_journal_volume 28
_journal_year 2009
_chemical_formula_sum 'C50 H80 N6 Si2 Sm2'
_chemical_formula_weight 1122.08
_chemical_name_systematic
; 
 ? 
;
_space_group_IT_number 2
_symmetry_cell_setting triclinic
_symmetry_space_group_name_Hall '-P 1'
_symmetry_space_group_name_H-M 'P -1'
_atom_sites_solution_hydrogens geom
_atom_sites_solution_primary direct
_atom_sites_solution_secondary difmap
_audit_creation_method SHELXTL
_cell_angle_alpha 88.0250(10)
_cell_angle_beta 76.914(2)
_cell_angle_gamma 75.1220(10)
_cell_formula_units_Z 2
_cell_length_a 10.3605(9)
_cell_length_b 12.3316(11)
_cell_length_c 21.5539(19)
_cell_measurement_temperature 143(2)
_cell_volume 2591.5(4)
_computing_cell_refinement 'Bruker SMART/SAINT'
_computing_data_collection 'Bruker SMART'
_computing_data_reduction 'Bruker SAINT'
_computing_molecular_graphics 'Bruker SHELXTL'
_computing_publication_material 'Bruker SHELXTL'
_computing_structure_refinement 'Bruker SHELXTL'
_computing_structure_solution 'Bruker SHELXTL'
_diffrn_ambient_temperature 143(2)
_diffrn_measured_fraction_theta_full 0.969
_diffrn_measured_fraction_theta_max 0.969
_diffrn_measurement_device_type 'CCD area detector'
_diffrn_measurement_method 'phi and omega scans'
_diffrn_radiation_monochromator graphite
_diffrn_radiation_source 'normal-focus sealed tube'
_diffrn_radiation_type MoK\a
_diffrn_radiation_wavelength 0.71073
_diffrn_reflns_av_R_equivalents 0.0229
_diffrn_reflns_av_sigmaI/netI 0.0287
_diffrn_reflns_limit_h_max 13
_diffrn_reflns_limit_h_min -13
_diffrn_reflns_limit_k_max 16
_diffrn_reflns_limit_k_min -16
_diffrn_reflns_limit_l_max 28
_diffrn_reflns_limit_l_min -28
_diffrn_reflns_number 28753
_diffrn_reflns_theta_full 28.34
_diffrn_reflns_theta_max 28.34
_diffrn_reflns_theta_min 1.71
_diffrn_standards_decay_% '< 1.0'
_diffrn_standards_interval_count 'initial 50 frames recollected'
_diffrn_standards_number '50 frames'
_exptl_absorpt_coefficient_mu 2.328
_exptl_absorpt_correction_T_max 0.7215
_exptl_absorpt_correction_T_min 0.5419
_exptl_absorpt_correction_type multi-scan
_exptl_absorpt_process_details 'Bruker SADABS'
_exptl_crystal_colour orange
_exptl_crystal_density_diffrn 1.438
_exptl_crystal_density_meas ?
_exptl_crystal_density_method 'not measured'
_exptl_crystal_description polyhedron
_exptl_crystal_F_000 1148
_exptl_crystal_size_max 0.30
_exptl_crystal_size_mid 0.23
_exptl_crystal_size_min 0.15
_refine_diff_density_max 1.187
_refine_diff_density_min -0.470
_refine_diff_density_rms 0.083
_refine_ls_extinction_method none
_refine_ls_goodness_of_fit_ref 1.038
_refine_ls_hydrogen_treatment constr
_refine_ls_matrix_type full
_refine_ls_number_parameters 567
_refine_ls_number_reflns 12535
_refine_ls_number_restraints 0
_refine_ls_restrained_S_all 1.038
_refine_ls_R_factor_all 0.0279
_refine_ls_R_factor_gt 0.0216
_refine_ls_shift/su_max 0.002
_refine_ls_shift/su_mean 0.000
_refine_ls_structure_factor_coef Fsqd
_refine_ls_weighting_details 'calc w=1/[\s^2^(Fo^2^)+(0.0210P)^2^+1.8259P] where P=(Fo^2^+2Fc^2^)/3'
_refine_ls_weighting_scheme calc
_refine_ls_wR_factor_gt 0.0515
_refine_ls_wR_factor_ref 0.0546
_reflns_number_gt 10802
_reflns_number_total 12535
_reflns_threshold_expression >2sigma(I)
_cod_data_source_file om8012103_si_001.cif
_cod_data_source_block em17
_cod_depositor_comments
;
The following automatic conversions were performed:

'_symmetry_cell_setting' value 'Triclinic' changed to 'triclinic'
according to /home/saulius/struct/CIF-dictionaries/cif_core.dic
dictionary named 'cif_core.dic' version 2.4.2 from 2011-04-26.

Automatic conversion script
Id: cif_fix_values 1715 2011-07-08 13:25:40Z adriana 

The following automatic conversions were performed:

'_exptl_crystal_density_meas' value 'n/a' was changed to '?' - the
value is perceived as not measured.

Automatic conversion script
Id: cif_fix_values 3008 2015-01-20 13:52:24Z robertas 
;
_cod_original_sg_symbol_H-M P-1
_cod_database_code 4069038

loop_
_symmetry_equiv_pos_as_xyz
'x, y, z'
'-x, -y, -z'

loop_
_atom_site_label
_atom_site_type_symbol
_atom_site_fract_x
_atom_site_fract_y
_atom_site_fract_z
_atom_site_U_iso_or_equiv
_atom_site_adp_type
_atom_site_occupancy
_atom_site_symmetry_multiplicity
_atom_site_calc_flag
_atom_site_refinement_flags
Sm1 Sm 0.158154(10) 0.563803(8) 0.190485(5) 0.01265(3) Uani 1 1 d .
Sm2 Sm -0.148470(10) 0.948065(8) 0.306380(5) 0.01220(3) Uani 1 1 d .
Si1 Si 0.32514(6) 0.56822(5) 0.40711(3) 0.01975(13) Uani 1 1 d .
Si2 Si -0.28220(6) 0.96681(5) 0.08235(3) 0.01812(12) Uani 1 1 d .
N1 N 0.19522(18) 0.61821(14) 0.30014(9) 0.0153(3) Uani 1 1 d .
N2 N 0.09212(18) 0.69396(14) 0.28349(9) 0.0163(4) Uani 1 1 d .
N3 N 0.02587(18) 0.76945(14) 0.33072(9) 0.0163(4) Uani 1 1 d .
N4 N -0.17541(18) 0.90012(14) 0.19460(8) 0.0156(3) Uani 1 1 d .
N5 N -0.08505(17) 0.81601(14) 0.21426(8) 0.0150(3) Uani 1 1 d .
N6 N -0.02914(19) 0.73492(14) 0.16940(9) 0.0178(4) Uani 1 1 d .
C1 C -0.0227(2) 0.46846(17) 0.26888(11) 0.0189(4) Uani 1 1 d .
C2 C 0.1043(2) 0.38612(17) 0.26157(11) 0.0181(4) Uani 1 1 d .
C3 C 0.1432(2) 0.34260(16) 0.19806(11) 0.0177(4) Uani 1 1 d .
C4 C 0.0406(2) 0.39965(17) 0.16552(11) 0.0191(4) Uani 1 1 d .
C5 C -0.0609(2) 0.47669(17) 0.20944(11) 0.0188(4) Uani 1 1 d .
C6 C -0.1073(2) 0.53007(19) 0.32924(12) 0.0251(5) Uani 1 1 d .
H6A H -0.1822 0.4953 0.3472 0.038 Uiso 1 1 calc R
H6B H -0.1454 0.6087 0.3200 0.038 Uiso 1 1 calc R
H6C H -0.0496 0.5265 0.3599 0.038 Uiso 1 1 calc R
C7 C 0.1786(2) 0.34073(19) 0.31291(12) 0.0262(5) Uani 1 1 d .
H7A H 0.1626 0.2673 0.3255 0.039 Uiso 1 1 calc R
H7B H 0.1447 0.3926 0.3499 0.039 Uiso 1 1 calc R
H7C H 0.2771 0.3326 0.2968 0.039 Uiso 1 1 calc R
C8 C 0.2571(2) 0.23833(17) 0.17647(12) 0.0244(5) Uani 1 1 d .
H8A H 0.2367 0.1748 0.2018 0.037 Uiso 1 1 calc R
H8B H 0.3437 0.2501 0.1822 0.037 Uiso 1 1 calc R
H8C H 0.2648 0.2223 0.1314 0.037 Uiso 1 1 calc R
C9 C 0.0281(2) 0.37289(19) 0.09989(12) 0.0254(5) Uani 1 1 d .
H9A H -0.0529 0.3440 0.1032 0.038 Uiso 1 1 calc R
H9B H 0.1102 0.3161 0.0789 0.038 Uiso 1 1 calc R
H9C H 0.0188 0.4411 0.0748 0.038 Uiso 1 1 calc R
C10 C -0.1964(2) 0.54325(19) 0.19776(12) 0.0246(5) Uani 1 1 d .
H10A H -0.2680 0.5058 0.2172 0.037 Uiso 1 1 calc R
H10B H -0.1907 0.5485 0.1518 0.037 Uiso 1 1 calc R
H10C H -0.2189 0.6188 0.2167 0.037 Uiso 1 1 calc R
C11 C 0.3989(2) 0.61672(17) 0.14032(10) 0.0164(4) Uani 1 1 d .
C12 C 0.4276(2) 0.49904(17) 0.13126(10) 0.0173(4) Uani 1 1 d .
C13 C 0.3633(2) 0.47737(18) 0.08318(11) 0.0189(4) Uani 1 1 d .
C14 C 0.2892(2) 0.58249(18) 0.06435(10) 0.0181(4) Uani 1 1 d .
C15 C 0.3130(2) 0.66866(17) 0.09940(10) 0.0176(4) Uani 1 1 d .
C16 C 0.4628(2) 0.67380(17) 0.18142(11) 0.0194(4) Uani 1 1 d .
H16A H 0.5614 0.6597 0.1632 0.029 Uiso 1 1 calc R
H16B H 0.4479 0.6441 0.2245 0.029 Uiso 1 1 calc R
H16C H 0.4207 0.7548 0.1833 0.029 Uiso 1 1 calc R
C17 C 0.5214(2) 0.41281(17) 0.16363(12) 0.0218(5) Uani 1 1 d .
H17A H 0.6167 0.4144 0.1460 0.033 Uiso 1 1 calc R
H17B H 0.5103 0.3380 0.1564 0.033 Uiso 1 1 calc R
H17C H 0.4979 0.4301 0.2095 0.033 Uiso 1 1 calc R
C18 C 0.3929(2) 0.36935(19) 0.04624(12) 0.0254(5) Uani 1 1 d .
H18A H 0.4605 0.3708 0.0064 0.038 Uiso 1 1 calc R
H18B H 0.3082 0.3604 0.0366 0.038 Uiso 1 1 calc R
H18C H 0.4295 0.3063 0.0716 0.038 Uiso 1 1 calc R
C19 C 0.2216(3) 0.5985(2) 0.00899(11) 0.0266(5) Uani 1 1 d .
H19A H 0.2912 0.5748 -0.0305 0.040 Uiso 1 1 calc R
H19B H 0.1747 0.6779 0.0068 0.040 Uiso 1 1 calc R
H19C H 0.1548 0.5533 0.0145 0.040 Uiso 1 1 calc R
C20 C 0.2722(2) 0.79160(18) 0.08571(12) 0.0235(5) Uani 1 1 d .
H20A H 0.3274 0.8060 0.0444 0.035 Uiso 1 1 calc R
H20B H 0.2876 0.8352 0.1192 0.035 Uiso 1 1 calc R
H20C H 0.1749 0.8137 0.0845 0.035 Uiso 1 1 calc R
C21 C -0.3303(2) 0.86884(17) 0.39797(10) 0.0170(4) Uani 1 1 d .
C22 C -0.3373(2) 0.97722(18) 0.42080(10) 0.0175(4) Uani 1 1 d .
C23 C -0.3997(2) 1.05745(17) 0.38052(10) 0.0171(4) Uani 1 1 d .
C24 C -0.4274(2) 0.99805(17) 0.33190(10) 0.0169(4) Uani 1 1 d .
C25 C -0.3858(2) 0.88162(17) 0.34301(10) 0.0158(4) Uani 1 1 d .
C26 C -0.2890(2) 0.76241(18) 0.43328(11) 0.0227(5) Uani 1 1 d .
H26A H -0.3434 0.7713 0.4772 0.034 Uiso 1 1 calc R
H26B H -0.1915 0.7470 0.4335 0.034 Uiso 1 1 calc R
H26C H -0.3052 0.6998 0.4121 0.034 Uiso 1 1 calc R
C27 C -0.3042(3) 1.0005(2) 0.48278(11) 0.0259(5) Uani 1 1 d .
H27A H -0.3694 0.9787 0.5183 0.039 Uiso 1 1 calc R
H27B H -0.3106 1.0807 0.4868 0.039 Uiso 1 1 calc R
H27C H -0.2109 0.9571 0.4835 0.039 Uiso 1 1 calc R
C28 C -0.4562(2) 1.18181(18) 0.39292(12) 0.0250(5) Uani 1 1 d .
H28A H -0.5566 1.2001 0.4031 0.038 Uiso 1 1 calc R
H28B H -0.4240 1.2219 0.3549 0.038 Uiso 1 1 calc R
H28C H -0.4247 1.2044 0.4289 0.038 Uiso 1 1 calc R
C29 C -0.5020(2) 1.05089(19) 0.28172(12) 0.0241(5) Uani 1 1 d .
H29A H -0.6011 1.0680 0.2994 0.036 Uiso 1 1 calc R
H29B H -0.4777 0.9987 0.2451 0.036 Uiso 1 1 calc R
H29C H -0.4758 1.1203 0.2679 0.036 Uiso 1 1 calc R
C30 C -0.4113(2) 0.79152(18) 0.30513(11) 0.0218(5) Uani 1 1 d .
H30A H -0.5099 0.7976 0.3136 0.033 Uiso 1 1 calc R
H30B H -0.3639 0.7175 0.3177 0.033 Uiso 1 1 calc R
H30C H -0.3766 0.8010 0.2596 0.033 Uiso 1 1 calc R
C31 C 0.0926(2) 1.00637(17) 0.27316(10) 0.0168(4) Uani 1 1 d .
C32 C 0.0380(2) 1.04942(18) 0.33649(11) 0.0190(4) Uani 1 1 d .
C33 C -0.0785(2) 1.14009(17) 0.33590(11) 0.0191(4) Uani 1 1 d .
C34 C -0.0971(2) 1.15151(17) 0.27260(10) 0.0176(4) Uani 1 1 d .
C35 C 0.0094(2) 1.06994(17) 0.23383(10) 0.0164(4) Uani 1 1 d .
C36 C 0.2206(2) 0.91505(18) 0.24986(11) 0.0216(5) Uani 1 1 d .
H36A H 0.2899 0.9470 0.2223 0.032 Uiso 1 1 calc R
H36B H 0.1999 0.8582 0.2257 0.032 Uiso 1 1 calc R
H36C H 0.2556 0.8802 0.2864 0.032 Uiso 1 1 calc R
C37 C 0.1027(3) 1.0197(2) 0.39265(12) 0.0271(5) Uani 1 1 d .
H37A H 0.1444 1.0792 0.4007 0.041 Uiso 1 1 calc R
H37B H 0.1734 0.9487 0.3835 0.041 Uiso 1 1 calc R
H37C H 0.0324 1.0120 0.4303 0.041 Uiso 1 1 calc R
C38 C -0.1454(3) 1.2223(2) 0.39060(12) 0.0282(5) Uani 1 1 d .
H38A H -0.0818 1.2659 0.3962 0.042 Uiso 1 1 calc R
H38B H -0.1694 1.1816 0.4296 0.042 Uiso 1 1 calc R
H38C H -0.2286 1.2731 0.3817 0.042 Uiso 1 1 calc R
C39 C -0.2012(2) 1.24282(18) 0.24905(12) 0.0243(5) Uani 1 1 d .
H39A H -0.1569 1.2713 0.2090 0.036 Uiso 1 1 calc R
H39B H -0.2391 1.3041 0.2810 0.036 Uiso 1 1 calc R
H39C H -0.2752 1.2123 0.2418 0.036 Uiso 1 1 calc R
C40 C 0.0399(2) 1.05968(19) 0.16235(10) 0.0221(5) Uani 1 1 d .
H40A H 0.1390 1.0451 0.1453 0.033 Uiso 1 1 calc R
H40B H -0.0067 1.1297 0.1452 0.033 Uiso 1 1 calc R
H40C H 0.0074 0.9975 0.1499 0.033 Uiso 1 1 calc R
C41 C 0.1986(2) 0.64429(17) 0.36069(10) 0.0171(4) Uani 1 1 d .
C42 C 0.0905(2) 0.73947(17) 0.37894(11) 0.0185(4) Uani 1 1 d .
H42A H 0.0660 0.7775 0.4191 0.022 Uiso 1 1 calc R
C43 C -0.1805(2) 0.87429(17) 0.13433(10) 0.0162(4) Uani 1 1 d .
C44 C -0.0879(2) 0.76989(18) 0.11978(11) 0.0203(4) Uani 1 1 d .
H44A H -0.0688 0.7291 0.0807 0.024 Uiso 1 1 calc R
C45 C 0.2452(3) 0.4781(2) 0.46690(14) 0.0402(7) Uani 1 1 d .
H45A H 0.2237 0.4191 0.4448 0.060 Uiso 1 1 calc R
H45B H 0.1607 0.5241 0.4937 0.060 Uiso 1 1 calc R
H45C H 0.3091 0.4438 0.4936 0.060 Uiso 1 1 calc R
C46 C 0.4804(3) 0.4844(2) 0.35137(13) 0.0303(5) Uani 1 1 d .
H46A H 0.4547 0.4303 0.3274 0.046 Uiso 1 1 calc R
H46B H 0.5466 0.4441 0.3756 0.046 Uiso 1 1 calc R
H46C H 0.5218 0.5346 0.3217 0.046 Uiso 1 1 calc R
C47 C 0.3706(3) 0.6761(2) 0.45047(12) 0.0303(5) Uani 1 1 d .
H47A H 0.4178 0.7214 0.4197 0.045 Uiso 1 1 calc R
H47B H 0.4309 0.6389 0.4782 0.045 Uiso 1 1 calc R
H47C H 0.2869 0.7247 0.4764 0.045 Uiso 1 1 calc R
C48 C -0.2887(4) 1.1150(2) 0.09837(15) 0.0448(8) Uani 1 1 d .
H48A H -0.3482 1.1644 0.0739 0.067 Uiso 1 1 calc R
H48B H -0.1961 1.1263 0.0857 0.067 Uiso 1 1 calc R
H48C H -0.3252 1.1329 0.1439 0.067 Uiso 1 1 calc R
C49 C -0.1932(3) 0.9241(3) -0.00075(13) 0.0462(8) Uani 1 1 d .
H49A H -0.1890 0.8450 -0.0078 0.069 Uiso 1 1 calc R
H49B H -0.1001 0.9340 -0.0088 0.069 Uiso 1 1 calc R
H49C H -0.2434 0.9706 -0.0298 0.069 Uiso 1 1 calc R
C50 C -0.4590(3) 0.9496(3) 0.09646(17) 0.0598(11) Uani 1 1 d .
H50A H -0.4557 0.8724 0.0853 0.090 Uiso 1 1 calc R
H50B H -0.5106 1.0018 0.0700 0.090 Uiso 1 1 calc R
H50C H -0.5042 0.9655 0.1415 0.090 Uiso 1 1 calc R

loop_
_atom_site_aniso_label
_atom_site_aniso_U_11
_atom_site_aniso_U_22
_atom_site_aniso_U_33
_atom_site_aniso_U_23
_atom_site_aniso_U_13
_atom_site_aniso_U_12
Sm1 0.01191(5) 0.01147(5) 0.01432(6) -0.00060(4) -0.00378(4) -0.00167(4)
Sm2 0.01188(5) 0.01197(5) 0.01183(6) 0.00028(4) -0.00174(4) -0.00227(4)
Si1 0.0207(3) 0.0210(3) 0.0179(3) 0.0032(2) -0.0082(2) -0.0028(2)
Si2 0.0187(3) 0.0200(3) 0.0150(3) 0.0032(2) -0.0057(2) -0.0025(2)
N1 0.0146(8) 0.0133(8) 0.0177(9) 0.0013(7) -0.0049(7) -0.0018(7)
N2 0.0167(9) 0.0134(8) 0.0183(9) 0.0012(7) -0.0053(7) -0.0020(7)
N3 0.0164(9) 0.0159(8) 0.0161(9) -0.0002(7) -0.0035(7) -0.0033(7)
N4 0.0151(8) 0.0155(8) 0.0152(9) 0.0014(7) -0.0034(7) -0.0022(7)
N5 0.0141(8) 0.0139(8) 0.0166(9) 0.0003(7) -0.0048(7) -0.0015(6)
N6 0.0193(9) 0.0162(8) 0.0178(9) -0.0006(7) -0.0059(7) -0.0026(7)
C1 0.0152(10) 0.0172(10) 0.0247(12) 0.0001(8) -0.0031(9) -0.0060(8)
C2 0.0172(10) 0.0150(9) 0.0236(12) 0.0040(8) -0.0056(9) -0.0064(8)
C3 0.0157(10) 0.0133(9) 0.0259(12) 0.0000(8) -0.0061(9) -0.0055(8)
C4 0.0165(10) 0.0166(10) 0.0266(12) -0.0005(8) -0.0078(9) -0.0054(8)
C5 0.0151(10) 0.0163(10) 0.0268(12) -0.0008(8) -0.0058(9) -0.0059(8)
C6 0.0215(12) 0.0268(11) 0.0253(13) -0.0030(9) 0.0000(10) -0.0071(9)
C7 0.0278(13) 0.0244(11) 0.0290(13) 0.0074(10) -0.0119(10) -0.0072(10)
C8 0.0187(11) 0.0157(10) 0.0372(14) -0.0019(9) -0.0057(10) -0.0019(8)
C9 0.0245(12) 0.0257(11) 0.0292(13) -0.0047(10) -0.0095(10) -0.0083(9)
C10 0.0160(11) 0.0223(11) 0.0359(14) -0.0015(10) -0.0095(10) -0.0021(9)
C11 0.0134(10) 0.0176(10) 0.0174(11) -0.0009(8) -0.0018(8) -0.0039(8)
C12 0.0139(10) 0.0176(10) 0.0187(11) -0.0017(8) -0.0014(8) -0.0030(8)
C13 0.0159(10) 0.0192(10) 0.0198(11) -0.0032(8) -0.0001(9) -0.0046(8)
C14 0.0174(10) 0.0220(10) 0.0147(10) -0.0008(8) -0.0029(8) -0.0050(8)
C15 0.0158(10) 0.0183(10) 0.0176(11) 0.0008(8) -0.0028(8) -0.0031(8)
C16 0.0171(10) 0.0171(10) 0.0254(12) -0.0010(8) -0.0078(9) -0.0043(8)
C17 0.0193(11) 0.0169(10) 0.0278(13) -0.0020(9) -0.0065(9) -0.0007(8)
C18 0.0249(12) 0.0248(11) 0.0247(12) -0.0089(9) -0.0011(10) -0.0061(9)
C19 0.0294(13) 0.0337(13) 0.0186(12) 0.0000(10) -0.0090(10) -0.0081(10)
C20 0.0257(12) 0.0199(10) 0.0256(12) 0.0028(9) -0.0079(10) -0.0053(9)
C21 0.0129(10) 0.0201(10) 0.0165(11) 0.0026(8) 0.0005(8) -0.0050(8)
C22 0.0165(10) 0.0223(10) 0.0123(10) -0.0006(8) 0.0008(8) -0.0058(8)
C23 0.0145(10) 0.0186(10) 0.0156(10) -0.0016(8) 0.0018(8) -0.0037(8)
C24 0.0118(10) 0.0191(10) 0.0173(11) 0.0002(8) -0.0008(8) -0.0016(8)
C25 0.0125(10) 0.0182(10) 0.0158(10) -0.0004(8) -0.0009(8) -0.0046(8)
C26 0.0224(11) 0.0234(11) 0.0201(12) 0.0071(9) -0.0025(9) -0.0045(9)
C27 0.0299(13) 0.0338(13) 0.0159(11) -0.0008(9) -0.0048(10) -0.0114(10)
C28 0.0232(12) 0.0189(10) 0.0260(13) -0.0036(9) 0.0041(10) -0.0011(9)
C29 0.0184(11) 0.0261(11) 0.0259(13) 0.0034(9) -0.0069(10) -0.0011(9)
C30 0.0209(11) 0.0220(11) 0.0229(12) -0.0023(9) -0.0036(9) -0.0071(9)
C31 0.0146(10) 0.0173(10) 0.0191(11) -0.0003(8) -0.0015(8) -0.0069(8)
C32 0.0203(11) 0.0226(10) 0.0168(11) -0.0008(8) -0.0041(9) -0.0103(9)
C33 0.0202(11) 0.0175(10) 0.0196(11) -0.0022(8) -0.0001(9) -0.0083(8)
C34 0.0190(10) 0.0156(9) 0.0182(11) 0.0003(8) -0.0013(9) -0.0070(8)
C35 0.0162(10) 0.0170(9) 0.0159(10) 0.0011(8) -0.0018(8) -0.0061(8)
C36 0.0154(10) 0.0235(11) 0.0245(12) -0.0001(9) -0.0023(9) -0.0046(9)
C37 0.0324(13) 0.0318(12) 0.0222(12) 0.0008(10) -0.0108(10) -0.0131(11)
C38 0.0318(13) 0.0259(12) 0.0256(13) -0.0084(10) 0.0014(11) -0.0109(10)
C39 0.0238(12) 0.0176(10) 0.0280(13) 0.0042(9) -0.0024(10) -0.0024(9)
C40 0.0241(12) 0.0250(11) 0.0154(11) 0.0014(9) 0.0005(9) -0.0078(9)
C41 0.0186(10) 0.0173(10) 0.0155(10) 0.0017(8) -0.0041(8) -0.0047(8)
C42 0.0194(11) 0.0176(10) 0.0172(11) -0.0003(8) -0.0049(9) -0.0018(8)
C43 0.0150(10) 0.0170(9) 0.0162(10) 0.0006(8) -0.0037(8) -0.0031(8)
C44 0.0236(11) 0.0189(10) 0.0180(11) -0.0026(8) -0.0075(9) -0.0020(9)
C45 0.0493(17) 0.0440(16) 0.0352(16) 0.0210(13) -0.0197(14) -0.0196(14)
C46 0.0274(13) 0.0265(12) 0.0326(14) -0.0053(10) -0.0103(11) 0.0050(10)
C47 0.0284(13) 0.0385(14) 0.0247(13) -0.0062(11) -0.0078(11) -0.0071(11)
C48 0.071(2) 0.0200(12) 0.0435(18) -0.0007(11) -0.0323(16) 0.0046(13)
C49 0.061(2) 0.0430(16) 0.0177(13) -0.0014(11) -0.0072(13) 0.0150(14)
C50 0.0355(17) 0.100(3) 0.059(2) 0.040(2) -0.0294(16) -0.0324(19)

loop_
_atom_type_symbol
_atom_type_description
_atom_type_scat_dispersion_real
_atom_type_scat_dispersion_imag
_atom_type_scat_source
C C 0.0033 0.0016 'International Tables Vol C Tables 4.2.6.8 and 6.1.1.4'
H H 0.0000 0.0000 'International Tables Vol C Tables 4.2.6.8 and 6.1.1.4'
N N 0.0061 0.0033 'International Tables Vol C Tables 4.2.6.8 and 6.1.1.4'
Si Si 0.0817 0.0704 'International Tables Vol C Tables 4.2.6.8 and 6.1.1.4'
Sm Sm -0.1638 3.4418 'International Tables Vol C Tables 4.2.6.8 and 6.1.1.4'

loop_
_geom_angle_atom_site_label_1
_geom_angle_atom_site_label_2
_geom_angle_atom_site_label_3
_geom_angle
Cnt1 Sm1 N1 101.5
Cnt1 Sm1 N2 106.7
Cnt1 Sm1 N6 105.1
Cnt2 Sm1 N1 110.9
Cnt2 Sm1 N2 120.4
Cnt2 Sm1 N6 103.4
Cnt1 Sm1 Cnt2 130.3
Cnt3 Sm2 N4 103.2
Cnt3 Sm2 N5 113.8
Cnt3 Sm2 N3 109.5
Cnt4 Sm2 N4 106.6
Cnt4 Sm2 N5 111.3
Cnt4 Sm2 N3 100.7
Cnt3 Sm2 Cnt4 131.4
N2 Sm1 N6 72.24(6)
N2 Sm1 N1 30.26(5)
N6 Sm1 N1 102.38(5)
N2 Sm1 C5 100.77(6)
N6 Sm1 C5 78.75(6)
N1 Sm1 C5 109.73(6)
N2 Sm1 C1 80.37(6)
N6 Sm1 C1 93.71(6)
N1 Sm1 C1 80.76(6)
C5 Sm1 C1 30.43(7)
N2 Sm1 C12 117.73(6)
N6 Sm1 C12 129.11(6)
N1 Sm1 C12 96.39(6)
C5 Sm1 C12 136.98(6)
C1 Sm1 C12 136.14(6)
N2 Sm1 C11 95.37(6)
N6 Sm1 C11 105.02(6)
N1 Sm1 C11 85.13(6)
C5 Sm1 C11 163.79(7)
C1 Sm1 C11 158.61(7)
C12 Sm1 C11 30.21(6)
N2 Sm1 C2 93.96(6)
N6 Sm1 C2 123.75(6)
N1 Sm1 C2 79.39(6)
C5 Sm1 C2 49.86(6)
C1 Sm1 C2 30.28(6)
C12 Sm1 C2 105.93(6)
C11 Sm1 C2 130.86(6)
N2 Sm1 C4 129.22(6)
N6 Sm1 C4 97.80(6)
N1 Sm1 C4 127.72(6)
C5 Sm1 C4 30.15(6)
C1 Sm1 C4 50.01(7)
C12 Sm1 C4 107.06(6)
C11 Sm1 C4 134.52(7)
C2 Sm1 C4 49.68(7)
N2 Sm1 C15 102.85(6)
N6 Sm1 C15 79.71(6)
N1 Sm1 C15 106.19(6)
C5 Sm1 C15 141.19(7)
C1 Sm1 C15 171.23(7)
C12 Sm1 C15 49.57(6)
C11 Sm1 C15 30.01(6)
C2 Sm1 C15 154.84(6)
C4 Sm1 C15 124.74(7)
N2 Sm1 C3 123.81(6)
N6 Sm1 C3 126.56(6)
N1 Sm1 C3 106.76(6)
C5 Sm1 C3 49.60(6)
C1 Sm1 C3 49.73(6)
C12 Sm1 C3 90.94(6)
C11 Sm1 C3 121.06(6)
C2 Sm1 C3 29.89(7)
C4 Sm1 C3 30.02(6)
C15 Sm1 C3 130.56(6)
N2 Sm1 C14 131.90(6)
N6 Sm1 C14 85.52(6)
N1 Sm1 C14 133.95(6)
C5 Sm1 C14 116.30(7)
C1 Sm1 C14 144.67(6)
C12 Sm1 C14 49.36(6)
C11 Sm1 C14 49.43(6)
C2 Sm1 C14 133.10(6)
C4 Sm1 C14 95.02(7)
C15 Sm1 C14 29.88(6)
C3 Sm1 C14 103.83(6)
N2 Sm1 C13 144.61(6)
N6 Sm1 C13 114.58(6)
N1 Sm1 C13 126.21(6)
C5 Sm1 C13 114.60(6)
C1 Sm1 C13 130.91(6)
C12 Sm1 C13 29.84(6)
C11 Sm1 C13 49.32(6)
C2 Sm1 C13 107.47(6)
C4 Sm1 C13 85.48(6)
C15 Sm1 C13 49.11(6)
C3 Sm1 C13 81.62(6)
C14 Sm1 C13 29.62(6)
N5 Sm2 N3 71.85(6)
N5 Sm2 N4 30.46(5)
N3 Sm2 N4 102.29(5)
N5 Sm2 C35 87.27(6)
N3 Sm2 C35 104.08(6)
N4 Sm2 C35 80.32(6)
N5 Sm2 C31 92.31(6)
N3 Sm2 C31 77.28(6)
N4 Sm2 C31 99.76(6)
C35 Sm2 C31 30.39(6)
N5 Sm2 C24 101.78(6)
N3 Sm2 C24 129.85(6)
N4 Sm2 C24 81.94(6)
C35 Sm2 C24 125.63(6)
C31 Sm2 C24 152.16(6)
N5 Sm2 C25 87.66(6)
N3 Sm2 C25 100.24(6)
N4 Sm2 C25 81.52(6)
C35 Sm2 C25 152.19(6)
C31 Sm2 C25 177.38(6)
C24 Sm2 C25 30.13(6)
N5 Sm2 C34 112.31(6)
N3 Sm2 C34 126.55(6)
N4 Sm2 C34 94.66(6)
C35 Sm2 C34 30.09(6)
C31 Sm2 C34 49.84(6)
C24 Sm2 C34 102.35(6)
C25 Sm2 C34 132.48(6)
N5 Sm2 C21 105.80(6)
N3 Sm2 C21 83.42(6)
N4 Sm2 C21 109.32(6)
C35 Sm2 C21 166.56(6)
C31 Sm2 C21 147.92(7)
C24 Sm2 C21 49.53(6)
C25 Sm2 C21 30.00(6)
C34 Sm2 C21 137.02(6)
N5 Sm2 C22 135.02(6)
N3 Sm2 C22 99.42(6)
N4 Sm2 C22 129.23(6)
C35 Sm2 C22 136.62(6)
C31 Sm2 C22 129.72(6)
C24 Sm2 C22 49.56(6)
C25 Sm2 C22 49.57(6)
C34 Sm2 C22 107.98(6)
C21 Sm2 C22 29.94(6)
N5 Sm2 C32 121.40(6)
N3 Sm2 C32 81.67(6)
N4 Sm2 C32 128.44(6)
C35 Sm2 C32 49.71(6)
C31 Sm2 C32 30.08(6)
C24 Sm2 C32 134.14(7)
C25 Sm2 C32 149.24(6)
C34 Sm2 C32 49.52(7)
C21 Sm2 C32 122.14(7)
C22 Sm2 C32 99.69(6)
N5 Sm2 C23 131.73(6)
N3 Sm2 C23 128.97(6)
N4 Sm2 C23 110.02(6)
C35 Sm2 C23 119.22(6)
C31 Sm2 C23 131.55(6)
C24 Sm2 C23 30.00(6)
C25 Sm2 C23 49.52(6)
C34 Sm2 C23 89.48(6)
C21 Sm2 C23 49.32(6)
C22 Sm2 C23 29.88(6)
C32 Sm2 C23 105.71(6)
N5 Sm2 C33 136.39(6)
N3 Sm2 C33 110.70(6)
N4 Sm2 C33 124.29(6)
C35 Sm2 C33 49.28(6)
C31 Sm2 C33 49.34(6)
C24 Sm2 C33 106.85(6)
C25 Sm2 C33 131.67(6)
C34 Sm2 C33 29.77(6)
C21 Sm2 C33 117.80(6)
C22 Sm2 C33 88.41(6)
C32 Sm2 C33 29.76(6)
C23 Sm2 C33 82.21(6)
C46 Si1 C45 111.63(13)
C46 Si1 C47 110.13(12)
C45 Si1 C47 108.39(13)
C46 Si1 C41 109.36(11)
C45 Si1 C41 109.90(11)
C47 Si1 C41 107.33(11)
C49 Si2 C48 110.93(15)
C49 Si2 C50 108.94(17)
C48 Si2 C50 109.50(17)
C49 Si2 C43 106.69(11)
C48 Si2 C43 109.09(11)
C50 Si2 C43 111.67(12)
N2 N1 C41 108.10(17)
N2 N1 Sm1 68.85(11)
C41 N1 Sm1 172.71(14)
N1 N2 N3 111.27(17)
N1 N2 Sm1 80.89(11)
N3 N2 Sm1 165.93(14)
N2 N3 C42 105.78(17)
N2 N3 Sm2 118.65(13)
C42 N3 Sm2 134.19(14)
N5 N4 C43 108.27(17)
N5 N4 Sm2 69.77(11)
C43 N4 Sm2 176.19(14)
N4 N5 N6 111.21(17)
N4 N5 Sm2 79.78(11)
N6 N5 Sm2 168.47(14)
N5 N6 C44 105.60(17)
N5 N6 Sm1 119.01(13)
C44 N6 Sm1 135.33(14)
C5 C1 C2 107.6(2)
C5 C1 C6 125.5(2)
C2 C1 C6 126.8(2)
C5 C1 Sm1 74.53(12)
C2 C1 Sm1 76.02(12)
C6 C1 Sm1 118.78(14)
C3 C2 C1 108.31(19)
C3 C2 C7 124.3(2)
C1 C2 C7 127.0(2)
C3 C2 Sm1 76.46(12)
C1 C2 Sm1 73.70(11)
C7 C2 Sm1 121.65(13)
C2 C3 C4 107.79(19)
C2 C3 C8 123.1(2)
C4 C3 C8 128.0(2)
C2 C3 Sm1 73.66(11)
C4 C3 Sm1 73.88(11)
C8 C3 Sm1 127.96(13)
C5 C4 C3 107.6(2)
C5 C4 C9 124.6(2)
C3 C4 C9 127.2(2)
C5 C4 Sm1 73.21(11)
C3 C4 Sm1 76.10(11)
C9 C4 Sm1 123.37(14)
C4 C5 C1 108.70(19)
C4 C5 C10 125.3(2)
C1 C5 C10 125.4(2)
C4 C5 Sm1 76.63(12)
C1 C5 Sm1 75.04(12)
C10 C5 Sm1 121.71(14)
C12 C11 C15 108.07(18)
C12 C11 C16 124.56(19)
C15 C11 C16 127.05(18)
C12 C11 Sm1 74.83(12)
C15 C11 Sm1 76.30(12)
C16 C11 Sm1 120.02(14)
C11 C12 C13 108.37(19)
C11 C12 C17 125.05(19)
C13 C12 C17 126.38(19)
C11 C12 Sm1 74.96(12)
C13 C12 Sm1 77.98(12)
C17 C12 Sm1 117.51(14)
C12 C13 C14 107.72(18)
C12 C13 C18 127.1(2)
C14 C13 C18 123.6(2)
C12 C13 Sm1 72.19(12)
C14 C13 Sm1 74.86(12)
C18 C13 Sm1 130.05(14)
C13 C14 C15 107.78(19)
C13 C14 C19 124.9(2)
C15 C14 C19 126.4(2)
C13 C14 Sm1 75.52(12)
C15 C14 Sm1 73.87(12)
C19 C14 Sm1 125.20(15)
C11 C15 C14 108.00(18)
C11 C15 C20 127.06(19)
C14 C15 C20 124.2(2)
C11 C15 Sm1 73.70(12)
C14 C15 Sm1 76.26(12)
C20 C15 Sm1 123.97(14)
C25 C21 C22 108.18(18)
C25 C21 C26 127.45(19)
C22 C21 C26 123.8(2)
C25 C21 Sm2 74.44(11)
C22 C21 Sm2 75.21(11)
C26 C21 Sm2 123.06(14)
C21 C22 C23 107.95(19)
C21 C22 C27 124.5(2)
C23 C22 C27 126.9(2)
C21 C22 Sm2 74.85(12)
C23 C22 Sm2 75.45(12)
C27 C22 Sm2 122.99(14)
C24 C23 C22 107.78(18)
C24 C23 C28 123.5(2)
C22 C23 C28 127.5(2)
C24 C23 Sm2 73.68(12)
C22 C23 Sm2 74.66(12)
C28 C23 Sm2 127.38(14)
C25 C24 C23 108.23(19)
C25 C24 C29 126.2(2)
C23 C24 C29 125.28(19)
C25 C24 Sm2 75.12(12)
C23 C24 Sm2 76.33(12)
C29 C24 Sm2 119.78(14)
C21 C25 C24 107.85(18)
C21 C25 C30 127.91(19)
C24 C25 C30 124.0(2)
C21 C25 Sm2 75.56(11)
C24 C25 Sm2 74.75(11)
C30 C25 Sm2 120.18(14)
C32 C31 C35 107.97(19)
C32 C31 C36 126.9(2)
C35 C31 C36 125.0(2)
C32 C31 Sm2 76.63(12)
C35 C31 Sm2 74.63(11)
C36 C31 Sm2 117.87(13)
C31 C32 C33 107.72(19)
C31 C32 C37 126.9(2)
C33 C32 C37 124.6(2)
C31 C32 Sm2 73.29(12)
C33 C32 Sm2 76.20(12)
C37 C32 Sm2 124.23(14)
C34 C33 C32 108.19(19)
C34 C33 C38 127.2(2)
C32 C33 C38 123.2(2)
C34 C33 Sm2 73.42(11)
C32 C33 Sm2 74.05(11)
C38 C33 Sm2 129.06(14)
C35 C34 C33 107.85(19)
C35 C34 C39 125.5(2)
C33 C34 C39 126.3(2)
C35 C34 Sm2 73.73(11)
C33 C34 Sm2 76.82(11)
C39 C34 Sm2 120.97(14)
C34 C35 C31 108.25(19)
C34 C35 C40 126.3(2)
C31 C35 C40 125.1(2)
C34 C35 Sm2 76.18(11)
C31 C35 Sm2 74.98(11)
C40 C35 Sm2 120.24(13)
N1 C41 C42 105.18(18)
N1 C41 Si1 126.38(16)
C42 C41 Si1 128.43(17)
N3 C42 C41 109.66(19)
N4 C43 C44 104.93(18)
N4 C43 Si2 126.11(15)
C44 C43 Si2 128.82(17)
N6 C44 C43 109.98(19)

loop_
_geom_bond_atom_site_label_1
_geom_bond_atom_site_label_2
_geom_bond_distance
Sm1 Cnt1 2.447
Sm1 Cnt1 2.471
Sm2 Cnt3 2.461
Sm2 Cnt4 2.458
Sm1 N2 2.4698(18)
Sm1 N6 2.5797(18)
Sm1 N1 2.6147(18)
Sm1 C5 2.697(2)
Sm1 C1 2.703(2)
Sm1 C12 2.715(2)
Sm1 C11 2.717(2)
Sm1 C2 2.733(2)
Sm1 C4 2.740(2)
Sm1 C15 2.750(2)
Sm1 C3 2.7689(19)
Sm1 C14 2.781(2)
Sm1 C13 2.790(2)
Sm2 N5 2.4716(18)
Sm2 N3 2.5875(17)
Sm2 N4 2.5923(18)
Sm2 C35 2.706(2)
Sm2 C31 2.710(2)
Sm2 C24 2.725(2)
Sm2 C25 2.729(2)
Sm2 C34 2.7372(19)
Sm2 C21 2.744(2)
Sm2 C22 2.748(2)
Sm2 C32 2.753(2)
Sm2 C23 2.759(2)
Sm2 C33 2.781(2)
Si1 C46 1.859(3)
Si1 C45 1.863(3)
Si1 C47 1.864(3)
Si1 C41 1.870(2)
Si2 C49 1.845(3)
Si2 C48 1.853(3)
Si2 C50 1.853(3)
Si2 C43 1.870(2)
N1 N2 1.334(2)
N1 C41 1.365(3)
N2 N3 1.340(2)
N3 C42 1.352(3)
N4 N5 1.335(2)
N4 C43 1.364(3)
N5 N6 1.336(2)
N6 C44 1.352(3)
C1 C5 1.417(3)
C1 C2 1.420(3)
C1 C6 1.499(3)
C2 C3 1.419(3)
C2 C7 1.501(3)
C3 C4 1.427(3)
C3 C8 1.509(3)
C4 C5 1.415(3)
C4 C9 1.504(3)
C5 C10 1.505(3)
C11 C12 1.416(3)
C11 C15 1.416(3)
C11 C16 1.506(3)
C12 C13 1.419(3)
C12 C17 1.512(3)
C13 C14 1.424(3)
C13 C18 1.502(3)
C14 C15 1.426(3)
C14 C19 1.498(3)
C15 C20 1.504(3)
C21 C25 1.417(3)
C21 C22 1.419(3)
C21 C26 1.508(3)
C22 C23 1.420(3)
C22 C27 1.506(3)
C23 C24 1.419(3)
C23 C28 1.504(3)
C24 C25 1.418(3)
C24 C29 1.505(3)
C25 C30 1.511(3)
C31 C32 1.418(3)
C31 C35 1.419(3)
C31 C36 1.500(3)
C32 C33 1.421(3)
C32 C37 1.503(3)
C33 C34 1.418(3)
C33 C38 1.500(3)
C34 C35 1.413(3)
C34 C39 1.508(3)
C35 C40 1.504(3)
C41 C42 1.394(3)
C43 C44 1.391(3)

loop_
_geom_torsion_atom_site_label_1
_geom_torsion_atom_site_label_2
_geom_torsion_atom_site_label_3
_geom_torsion_atom_site_label_4
_geom_torsion
N6 Sm1 N1 N2 5.10(11)
C5 Sm1 N1 N2 -77.23(11)
C1 Sm1 N1 N2 -86.70(11)
C12 Sm1 N1 N2 137.51(11)
C11 Sm1 N1 N2 109.43(11)
C2 Sm1 N1 N2 -117.42(11)
C4 Sm1 N1 N2 -105.12(11)
C15 Sm1 N1 N2 87.82(11)
C3 Sm1 N1 N2 -129.57(11)
C14 Sm1 N1 N2 100.86(12)
C13 Sm1 N1 N2 138.60(11)
N2 Sm1 N1 C41 66.5(11)
N6 Sm1 N1 C41 71.6(11)
C5 Sm1 N1 C41 -10.7(11)
C1 Sm1 N1 C41 -20.2(11)
C12 Sm1 N1 C41 -156.0(11)
C11 Sm1 N1 C41 176.0(11)
C2 Sm1 N1 C41 -50.9(11)
C4 Sm1 N1 C41 -38.6(11)
C15 Sm1 N1 C41 154.3(11)
C3 Sm1 N1 C41 -63.0(11)
C14 Sm1 N1 C41 167.4(11)
C13 Sm1 N1 C41 -154.9(11)
C41 N1 N2 N3 -0.3(2)
Sm1 N1 N2 N3 172.64(15)
C41 N1 N2 Sm1 -172.97(14)
N6 Sm1 N2 N1 -174.77(12)
C5 Sm1 N2 N1 110.86(11)
C1 Sm1 N2 N1 88.15(11)
C12 Sm1 N2 N1 -49.33(12)
C11 Sm1 N2 N1 -70.70(11)
C2 Sm1 N2 N1 60.99(11)
C4 Sm1 N2 N1 99.67(12)
C15 Sm1 N2 N1 -100.17(11)
C3 Sm1 N2 N1 62.66(12)
C14 Sm1 N2 N1 -108.20(11)
C13 Sm1 N2 N1 -67.12(15)
N6 Sm1 N2 N3 34.6(5)
N1 Sm1 N2 N3 -150.6(6)
C5 Sm1 N2 N3 -39.7(5)
C1 Sm1 N2 N3 -62.4(5)
C12 Sm1 N2 N3 160.1(5)
C11 Sm1 N2 N3 138.7(5)
C2 Sm1 N2 N3 -89.6(5)
C4 Sm1 N2 N3 -50.9(6)
C15 Sm1 N2 N3 109.2(5)
C3 Sm1 N2 N3 -87.9(5)
C14 Sm1 N2 N3 101.2(5)
C13 Sm1 N2 N3 142.3(5)
N1 N2 N3 C42 0.0(2)
Sm1 N2 N3 C42 148.6(5)
N1 N2 N3 Sm2 168.49(12)
Sm1 N2 N3 Sm2 -42.9(6)
N5 Sm2 N3 N2 11.01(13)
N4 Sm2 N3 N2 11.65(14)
C35 Sm2 N3 N2 -71.30(14)
C31 Sm2 N3 N2 -85.74(14)
C24 Sm2 N3 N2 101.36(14)
C25 Sm2 N3 N2 95.10(14)
C34 Sm2 N3 N2 -93.72(15)
C21 Sm2 N3 N2 120.05(14)
C22 Sm2 N3 N2 145.46(14)
C32 Sm2 N3 N2 -116.02(14)
C23 Sm2 N3 N2 140.48(13)
C33 Sm2 N3 N2 -122.67(14)
N5 Sm2 N3 C42 175.5(2)
N4 Sm2 N3 C42 176.12(18)
C35 Sm2 N3 C42 93.17(19)
C31 Sm2 N3 C42 78.73(19)
C24 Sm2 N3 C42 -94.2(2)
C25 Sm2 N3 C42 -100.43(19)
C34 Sm2 N3 C42 70.7(2)
C21 Sm2 N3 C42 -75.48(19)
C22 Sm2 N3 C42 -50.08(19)
C32 Sm2 N3 C42 48.44(19)
C23 Sm2 N3 C42 -55.1(2)
C33 Sm2 N3 C42 41.8(2)
N3 Sm2 N4 N5 -1.20(11)
C35 Sm2 N4 N5 101.24(11)
C31 Sm2 N4 N5 77.77(11)
C24 Sm2 N4 N5 -130.37(11)
C25 Sm2 N4 N5 -99.91(11)
C34 Sm2 N4 N5 127.79(11)
C21 Sm2 N4 N5 -88.46(11)
C22 Sm2 N4 N5 -114.41(11)
C32 Sm2 N4 N5 87.86(12)
C23 Sm2 N4 N5 -141.06(10)
C33 Sm2 N4 N5 124.70(11)
N5 Sm2 N4 C43 -60(2)
N3 Sm2 N4 C43 -61(2)
C35 Sm2 N4 C43 42(2)
C31 Sm2 N4 C43 18(2)
C24 Sm2 N4 C43 170(2)
C25 Sm2 N4 C43 -159(2)
C34 Sm2 N4 C43 68(2)
C21 Sm2 N4 C43 -148(2)
C22 Sm2 N4 C43 -174(2)
C32 Sm2 N4 C43 28(2)
C23 Sm2 N4 C43 159(2)
C33 Sm2 N4 C43 65(2)
C43 N4 N5 N6 0.2(2)
Sm2 N4 N5 N6 -176.39(16)
C43 N4 N5 Sm2 176.54(14)
N3 Sm2 N5 N4 178.76(11)
C35 Sm2 N5 N4 -75.46(11)
C31 Sm2 N5 N4 -105.43(11)
C24 Sm2 N5 N4 50.41(11)
C25 Sm2 N5 N4 77.19(11)
C34 Sm2 N5 N4 -58.36(12)
C21 Sm2 N5 N4 101.36(11)
C22 Sm2 N5 N4 93.61(12)
C32 Sm2 N5 N4 -113.50(11)
C23 Sm2 N5 N4 52.30(13)
C33 Sm2 N5 N4 -79.99(13)
N3 Sm2 N5 N6 -18.3(7)
N4 Sm2 N5 N6 162.9(7)
C35 Sm2 N5 N6 87.4(7)
C31 Sm2 N5 N6 57.5(7)
C24 Sm2 N5 N6 -146.7(7)
C25 Sm2 N5 N6 -119.9(7)
C34 Sm2 N5 N6 104.5(7)
C21 Sm2 N5 N6 -95.7(7)
C22 Sm2 N5 N6 -103.5(7)
C32 Sm2 N5 N6 49.4(7)
C23 Sm2 N5 N6 -144.8(7)
C33 Sm2 N5 N6 82.9(7)
N4 N5 N6 C44 -0.3(2)
Sm2 N5 N6 C44 -162.3(6)
N4 N5 N6 Sm1 177.30(12)
Sm2 N5 N6 Sm1 15.4(7)
N2 Sm1 N6 N5 -2.19(14)
N1 Sm1 N6 N5 -4.88(15)
C5 Sm1 N6 N5 103.10(15)
C1 Sm1 N6 N5 76.47(15)
C12 Sm1 N6 N5 -113.87(14)
C11 Sm1 N6 N5 -93.10(14)
C2 Sm1 N6 N5 80.53(15)
C4 Sm1 N6 N5 126.59(14)
C15 Sm1 N6 N5 -109.38(15)
C3 Sm1 N6 N5 117.14(14)
C14 Sm1 N6 N5 -138.95(14)
C13 Sm1 N6 N5 -144.83(13)
N2 Sm1 N6 C44 174.6(2)
N1 Sm1 N6 C44 171.89(19)
C5 Sm1 N6 C44 -80.1(2)
C1 Sm1 N6 C44 -106.8(2)
C12 Sm1 N6 C44 62.9(2)
C11 Sm1 N6 C44 83.7(2)
C2 Sm1 N6 C44 -102.7(2)
C4 Sm1 N6 C44 -56.6(2)
C15 Sm1 N6 C44 67.4(2)
C3 Sm1 N6 C44 -66.1(2)
C14 Sm1 N6 C44 37.8(2)
C13 Sm1 N6 C44 31.9(2)
N2 Sm1 C1 C5 131.52(13)
N6 Sm1 C1 C5 60.24(13)
N1 Sm1 C1 C5 162.20(13)
C12 Sm1 C1 C5 -108.17(14)
C11 Sm1 C1 C5 -148.42(17)
C2 Sm1 C1 C5 -113.05(19)
C4 Sm1 C1 C5 -36.84(12)
C15 Sm1 C1 C5 19.2(5)
C3 Sm1 C1 C5 -76.43(13)
C14 Sm1 C1 C5 -27.24(18)
C13 Sm1 C1 C5 -67.18(15)
N2 Sm1 C1 C2 -115.43(13)
N6 Sm1 C1 C2 173.29(13)
N1 Sm1 C1 C2 -84.75(13)
C5 Sm1 C1 C2 113.05(19)
C12 Sm1 C1 C2 4.88(18)
C11 Sm1 C1 C2 -35.4(2)
C4 Sm1 C1 C2 76.22(14)
C15 Sm1 C1 C2 132.2(4)
C3 Sm1 C1 C2 36.62(12)
C14 Sm1 C1 C2 85.82(17)
C13 Sm1 C1 C2 45.87(16)
N2 Sm1 C1 C6 9.14(17)
N6 Sm1 C1 C6 -62.14(17)
N1 Sm1 C1 C6 39.82(17)
C5 Sm1 C1 C6 -122.4(2)
C12 Sm1 C1 C6 129.45(16)
C11 Sm1 C1 C6 89.2(2)
C2 Sm1 C1 C6 124.6(2)
C4 Sm1 C1 C6 -159.2(2)
C15 Sm1 C1 C6 -103.2(4)
C3 Sm1 C1 C6 161.2(2)
C14 Sm1 C1 C6 -149.62(16)
C13 Sm1 C1 C6 170.44(15)
C5 C1 C2 C3 -0.8(2)
C6 C1 C2 C3 175.04(19)
Sm1 C1 C2 C3 -69.28(14)
C5 C1 C2 C7 -173.88(19)
C6 C1 C2 C7 2.0(3)
Sm1 C1 C2 C7 117.7(2)
C5 C1 C2 Sm1 68.46(14)
C6 C1 C2 Sm1 -115.7(2)
N2 Sm1 C2 C3 177.21(12)
N6 Sm1 C2 C3 105.96(13)
N1 Sm1 C2 C3 -156.15(13)
C5 Sm1 C2 C3 76.46(13)
C1 Sm1 C2 C3 114.02(19)
C12 Sm1 C2 C3 -62.46(13)
C11 Sm1 C2 C3 -82.19(14)
C4 Sm1 C2 C3 36.63(12)
C15 Sm1 C2 C3 -50.6(2)
C14 Sm1 C2 C3 -13.81(16)
C13 Sm1 C2 C3 -31.32(13)
N2 Sm1 C2 C1 63.19(13)
N6 Sm1 C2 C1 -8.06(16)
N1 Sm1 C2 C1 89.83(13)
C5 Sm1 C2 C1 -37.56(13)
C12 Sm1 C2 C1 -176.49(13)
C11 Sm1 C2 C1 163.79(12)
C4 Sm1 C2 C1 -77.39(14)
C15 Sm1 C2 C1 -164.60(15)
C3 Sm1 C2 C1 -114.02(19)
C14 Sm1 C2 C1 -127.83(13)
C13 Sm1 C2 C1 -145.34(13)
N2 Sm1 C2 C7 -60.63(18)
N6 Sm1 C2 C7 -131.88(17)
N1 Sm1 C2 C7 -34.00(17)
C5 Sm1 C2 C7 -161.4(2)
C1 Sm1 C2 C7 -123.8(2)
C12 Sm1 C2 C7 59.69(19)
C11 Sm1 C2 C7 40.0(2)
C4 Sm1 C2 C7 158.8(2)
C15 Sm1 C2 C7 71.6(2)
C3 Sm1 C2 C7 122.2(2)
C14 Sm1 C2 C7 108.35(18)
C13 Sm1 C2 C7 90.83(18)
C1 C2 C3 C4 0.9(2)
C7 C2 C3 C4 174.17(19)
Sm1 C2 C3 C4 -66.56(14)
C1 C2 C3 C8 -167.55(18)
C7 C2 C3 C8 5.7(3)
Sm1 C2 C3 C8 125.02(18)
C1 C2 C3 Sm1 67.43(14)
C7 C2 C3 Sm1 -119.28(19)
N2 Sm1 C3 C2 -3.35(15)
N6 Sm1 C3 C2 -95.61(13)
N1 Sm1 C3 C2 24.52(13)
C5 Sm1 C3 C2 -77.41(14)
C1 Sm1 C3 C2 -37.13(12)
C12 Sm1 C3 C2 121.48(13)
C11 Sm1 C3 C2 118.99(13)
C4 Sm1 C3 C2 -114.59(19)
C15 Sm1 C3 C2 154.39(12)
C14 Sm1 C3 C2 169.66(12)
C13 Sm1 C3 C2 149.92(13)
N2 Sm1 C3 C4 111.24(13)
N6 Sm1 C3 C4 18.97(16)
N1 Sm1 C3 C4 139.11(13)
C5 Sm1 C3 C4 37.18(13)
C1 Sm1 C3 C4 77.45(14)
C12 Sm1 C3 C4 -123.93(14)
C11 Sm1 C3 C4 -126.43(13)
C2 Sm1 C3 C4 114.59(19)
C15 Sm1 C3 C4 -91.03(14)
C14 Sm1 C3 C4 -75.75(14)
C13 Sm1 C3 C4 -95.49(14)
N2 Sm1 C3 C8 -122.83(19)
N6 Sm1 C3 C8 144.90(18)
N1 Sm1 C3 C8 -95.0(2)
C5 Sm1 C3 C8 163.1(2)
C1 Sm1 C3 C8 -156.6(2)
C12 Sm1 C3 C8 2.0(2)
C11 Sm1 C3 C8 -0.5(2)
C2 Sm1 C3 C8 -119.5(2)
C4 Sm1 C3 C8 125.9(3)
C15 Sm1 C3 C8 34.9(2)
C14 Sm1 C3 C8 50.2(2)
C13 Sm1 C3 C8 30.43(19)
C2 C3 C4 C5 -0.6(2)
C8 C3 C4 C5 167.1(2)
Sm1 C3 C4 C5 -66.99(14)
C2 C3 C4 C9 -172.0(2)
C8 C3 C4 C9 -4.3(3)
Sm1 C3 C4 C9 121.6(2)
C2 C3 C4 Sm1 66.40(14)
C8 C3 C4 Sm1 -125.9(2)
N2 Sm1 C4 C5 22.31(16)
N6 Sm1 C4 C5 -51.10(14)
N1 Sm1 C4 C5 61.21(15)
C1 Sm1 C4 C5 37.20(13)
C12 Sm1 C4 C5 173.82(13)
C11 Sm1 C4 C5 -171.20(12)
C2 Sm1 C4 C5 77.16(14)
C15 Sm1 C4 C5 -133.96(13)
C3 Sm1 C4 C5 113.6(2)
C14 Sm1 C4 C5 -137.25(13)
C13 Sm1 C4 C5 -165.32(14)
N2 Sm1 C4 C3 -91.31(14)
N6 Sm1 C4 C3 -164.72(13)
N1 Sm1 C4 C3 -52.41(15)
C5 Sm1 C4 C3 -113.6(2)
C1 Sm1 C4 C3 -76.42(14)
C12 Sm1 C4 C3 60.21(14)
C11 Sm1 C4 C3 75.18(16)
C2 Sm1 C4 C3 -36.46(12)
C15 Sm1 C4 C3 112.43(13)
C14 Sm1 C4 C3 109.14(13)
C13 Sm1 C4 C3 81.06(13)
N2 Sm1 C4 C9 143.02(16)
N6 Sm1 C4 C9 69.61(18)
N1 Sm1 C4 C9 -178.08(15)
C5 Sm1 C4 C9 120.7(2)
C1 Sm1 C4 C9 157.9(2)
C12 Sm1 C4 C9 -65.47(18)
C11 Sm1 C4 C9 -50.5(2)
C2 Sm1 C4 C9 -162.1(2)
C15 Sm1 C4 C9 -13.2(2)
C3 Sm1 C4 C9 -125.7(2)
C14 Sm1 C4 C9 -16.54(18)
C13 Sm1 C4 C9 -44.61(18)
C3 C4 C5 C1 0.1(2)
C9 C4 C5 C1 171.80(19)
Sm1 C4 C5 C1 -68.87(14)
C3 C4 C5 C10 -171.47(19)
C9 C4 C5 C10 0.2(3)
Sm1 C4 C5 C10 119.6(2)
C3 C4 C5 Sm1 68.95(14)
C9 C4 C5 Sm1 -119.3(2)
C2 C1 C5 C4 0.5(2)
C6 C1 C5 C4 -175.47(19)
Sm1 C1 C5 C4 69.94(14)
C2 C1 C5 C10 172.00(19)
C6 C1 C5 C10 -3.9(3)
Sm1 C1 C5 C10 -118.5(2)
C2 C1 C5 Sm1 -69.48(14)
C6 C1 C5 Sm1 114.6(2)
N2 Sm1 C5 C4 -162.58(13)
N6 Sm1 C5 C4 128.17(14)
N1 Sm1 C5 C4 -132.57(13)
C1 Sm1 C5 C4 -113.87(18)
C12 Sm1 C5 C4 -8.67(18)
C11 Sm1 C5 C4 23.0(3)
C2 Sm1 C5 C4 -76.50(14)
C15 Sm1 C5 C4 70.72(16)
C3 Sm1 C5 C4 -37.00(12)
C14 Sm1 C5 C4 48.96(15)
C13 Sm1 C5 C4 16.13(15)
N2 Sm1 C5 C1 -48.71(13)
N6 Sm1 C5 C1 -117.96(13)
N1 Sm1 C5 C1 -18.70(14)
C12 Sm1 C5 C1 105.19(14)
C11 Sm1 C5 C1 136.9(2)
C2 Sm1 C5 C1 37.36(12)
C4 Sm1 C5 C1 113.87(18)
C15 Sm1 C5 C1 -175.42(11)
C3 Sm1 C5 C1 76.86(13)
C14 Sm1 C5 C1 162.83(12)
C13 Sm1 C5 C1 130.00(12)
N2 Sm1 C5 C10 73.93(19)
N6 Sm1 C5 C10 4.68(18)
N1 Sm1 C5 C10 103.94(18)
C1 Sm1 C5 C10 122.6(2)
C12 Sm1 C5 C10 -132.16(17)
C11 Sm1 C5 C10 -100.5(3)
C2 Sm1 C5 C10 160.0(2)
C4 Sm1 C5 C10 -123.5(2)
C15 Sm1 C5 C10 -52.8(2)
C3 Sm1 C5 C10 -160.5(2)
C14 Sm1 C5 C10 -74.53(19)
C13 Sm1 C5 C10 -107.36(18)
N2 Sm1 C11 C12 140.12(13)
N6 Sm1 C11 C12 -146.85(12)
N1 Sm1 C11 C12 111.61(13)
C5 Sm1 C11 C12 -45.4(3)
C1 Sm1 C11 C12 62.9(2)
C2 Sm1 C11 C12 40.16(16)
C4 Sm1 C11 C12 -29.40(17)
C15 Sm1 C11 C12 -113.39(18)
C3 Sm1 C11 C12 4.97(15)
C14 Sm1 C11 C12 -76.50(13)
C13 Sm1 C11 C12 -37.14(12)
N2 Sm1 C11 C15 -106.49(12)
N6 Sm1 C11 C15 -33.46(13)
N1 Sm1 C11 C15 -135.00(12)
C5 Sm1 C11 C15 68.0(3)
C1 Sm1 C11 C15 176.25(16)
C12 Sm1 C11 C15 113.39(18)
C2 Sm1 C11 C15 153.55(12)
C4 Sm1 C11 C15 83.99(14)
C3 Sm1 C11 C15 118.36(13)
C14 Sm1 C11 C15 36.89(12)
C13 Sm1 C11 C15 76.25(13)
N2 Sm1 C11 C16 18.64(16)
N6 Sm1 C11 C16 91.66(16)
N1 Sm1 C11 C16 -9.87(15)
C5 Sm1 C11 C16 -166.9(2)
C1 Sm1 C11 C16 -58.6(3)
C12 Sm1 C11 C16 -121.5(2)
C2 Sm1 C11 C16 -81.33(17)
C4 Sm1 C11 C16 -150.88(14)
C15 Sm1 C11 C16 125.1(2)
C3 Sm1 C11 C16 -116.51(15)
C14 Sm1 C11 C16 162.02(19)
C13 Sm1 C11 C16 -158.63(19)
C15 C11 C12 C13 1.8(2)
C16 C11 C12 C13 -172.2(2)
Sm1 C11 C12 C13 71.55(15)
C15 C11 C12 C17 177.0(2)
C16 C11 C12 C17 3.0(3)
Sm1 C11 C12 C17 -113.3(2)
C15 C11 C12 Sm1 -69.72(15)
C16 C11 C12 Sm1 116.3(2)
N2 Sm1 C12 C11 -46.15(14)
N6 Sm1 C12 C11 42.89(15)
N1 Sm1 C12 C11 -68.77(13)
C5 Sm1 C12 C11 163.07(12)
C1 Sm1 C12 C11 -152.08(12)
C2 Sm1 C12 C11 -149.52(13)
C4 Sm1 C12 C11 158.52(12)
C15 Sm1 C12 C11 37.08(12)
C3 Sm1 C12 C11 -175.74(13)
C14 Sm1 C12 C11 76.74(13)
C13 Sm1 C12 C11 113.01(18)
N2 Sm1 C12 C13 -159.16(11)
N6 Sm1 C12 C13 -70.12(14)
N1 Sm1 C12 C13 178.22(12)
C5 Sm1 C12 C13 50.05(16)
C1 Sm1 C12 C13 94.91(14)
C11 Sm1 C12 C13 -113.01(18)
C2 Sm1 C12 C13 97.47(13)
C4 Sm1 C12 C13 45.51(13)
C15 Sm1 C12 C13 -75.93(13)
C3 Sm1 C12 C13 71.24(13)
C14 Sm1 C12 C13 -36.27(12)
N2 Sm1 C12 C17 75.89(16)
N6 Sm1 C12 C17 164.93(13)
N1 Sm1 C12 C17 53.27(16)
C5 Sm1 C12 C17 -74.89(18)
C1 Sm1 C12 C17 -30.0(2)
C11 Sm1 C12 C17 122.0(2)
C2 Sm1 C12 C17 -27.48(16)
C4 Sm1 C12 C17 -79.44(16)
C15 Sm1 C12 C17 159.12(19)
C3 Sm1 C12 C17 -53.71(16)
C14 Sm1 C12 C17 -161.22(19)
C13 Sm1 C12 C17 -124.9(2)
C11 C12 C13 C14 -2.5(2)
C17 C12 C13 C14 -177.6(2)
Sm1 C12 C13 C14 67.01(15)
C11 C12 C13 C18 163.3(2)
C17 C12 C13 C18 -11.7(4)
Sm1 C12 C13 C18 -127.2(2)
C11 C12 C13 Sm1 -69.49(15)
C17 C12 C13 Sm1 115.4(2)
N2 Sm1 C13 C12 32.93(18)
N6 Sm1 C13 C12 126.64(12)
N1 Sm1 C13 C12 -2.19(15)
C5 Sm1 C13 C12 -144.88(12)
C1 Sm1 C13 C12 -113.99(13)
C11 Sm1 C13 C12 37.64(12)
C2 Sm1 C13 C12 -91.69(12)
C4 Sm1 C13 C12 -136.84(13)
C15 Sm1 C13 C12 77.62(13)
C3 Sm1 C13 C12 -106.87(13)
C14 Sm1 C13 C12 114.71(18)
N2 Sm1 C13 C14 -81.78(16)
N6 Sm1 C13 C14 11.93(14)
N1 Sm1 C13 C14 -116.91(12)
C5 Sm1 C13 C14 100.40(13)
C1 Sm1 C13 C14 131.30(12)
C12 Sm1 C13 C14 -114.71(18)
C11 Sm1 C13 C14 -77.08(13)
C2 Sm1 C13 C14 153.60(12)
C4 Sm1 C13 C14 108.45(13)
C15 Sm1 C13 C14 -37.09(12)
C3 Sm1 C13 C14 138.42(13)
N2 Sm1 C13 C18 156.85(18)
N6 Sm1 C13 C18 -109.4(2)
N1 Sm1 C13 C18 121.72(19)
C5 Sm1 C13 C18 -21.0(2)
C1 Sm1 C13 C18 9.9(2)
C12 Sm1 C13 C18 123.9(3)
C11 Sm1 C13 C18 161.6(2)
C2 Sm1 C13 C18 32.2(2)
C4 Sm1 C13 C18 -12.9(2)
C15 Sm1 C13 C18 -158.5(2)
C3 Sm1 C13 C18 17.0(2)
C14 Sm1 C13 C18 -121.4(3)
C12 C13 C14 C15 2.2(2)
C18 C13 C14 C15 -164.3(2)
Sm1 C13 C14 C15 67.41(15)
C12 C13 C14 C19 171.7(2)
C18 C13 C14 C19 5.3(3)
Sm1 C13 C14 C19 -123.1(2)
C12 C13 C14 Sm1 -65.22(15)
C18 C13 C14 Sm1 128.3(2)
N2 Sm1 C14 C13 129.64(12)
N6 Sm1 C14 C13 -169.13(13)
N1 Sm1 C14 C13 87.97(13)
C5 Sm1 C14 C13 -94.03(13)
C1 Sm1 C14 C13 -79.05(16)
C12 Sm1 C14 C13 36.56(12)
C11 Sm1 C14 C13 76.70(13)
C2 Sm1 C14 C13 -35.52(16)
C4 Sm1 C14 C13 -71.68(13)
C15 Sm1 C14 C13 113.76(18)
C3 Sm1 C14 C13 -42.55(13)
N2 Sm1 C14 C15 15.88(16)
N6 Sm1 C14 C15 77.10(12)
N1 Sm1 C14 C15 -25.79(16)
C5 Sm1 C14 C15 152.21(12)
C1 Sm1 C14 C15 167.19(12)
C12 Sm1 C14 C15 -77.20(13)
C11 Sm1 C14 C15 -37.06(12)
C2 Sm1 C14 C15 -149.28(12)
C4 Sm1 C14 C15 174.56(12)
C3 Sm1 C14 C15 -156.31(12)
C13 Sm1 C14 C15 -113.76(18)
N2 Sm1 C14 C19 -107.58(18)
N6 Sm1 C14 C19 -46.35(18)
N1 Sm1 C14 C19 -149.25(16)
C5 Sm1 C14 C19 28.8(2)
C1 Sm1 C14 C19 43.7(2)
C12 Sm1 C14 C19 159.3(2)
C11 Sm1 C14 C19 -160.5(2)
C2 Sm1 C14 C19 87.27(19)
C4 Sm1 C14 C19 51.11(18)
C15 Sm1 C14 C19 -123.5(2)
C3 Sm1 C14 C19 80.23(18)
C13 Sm1 C14 C19 122.8(2)
C12 C11 C15 C14 -0.5(2)
C16 C11 C15 C14 173.3(2)
Sm1 C11 C15 C14 -69.19(15)
C12 C11 C15 C20 -170.7(2)
C16 C11 C15 C20 3.1(4)
Sm1 C11 C15 C20 120.6(2)
C12 C11 C15 Sm1 68.72(14)
C16 C11 C15 Sm1 -117.5(2)
C13 C14 C15 C11 -1.1(2)
C19 C14 C15 C11 -170.4(2)
Sm1 C14 C15 C11 67.46(15)
C13 C14 C15 C20 169.5(2)
C19 C14 C15 C20 0.2(4)
Sm1 C14 C15 C20 -122.0(2)
C13 C14 C15 Sm1 -68.53(15)
C19 C14 C15 Sm1 122.2(2)
N2 Sm1 C15 C11 78.29(13)
N6 Sm1 C15 C11 147.23(13)
N1 Sm1 C15 C11 47.20(13)
C5 Sm1 C15 C11 -155.60(12)
C1 Sm1 C15 C11 -171.0(4)
C12 Sm1 C15 C11 -37.35(12)
C2 Sm1 C15 C11 -52.4(2)
C4 Sm1 C15 C11 -120.36(12)
C3 Sm1 C15 C11 -82.87(14)
C14 Sm1 C15 C11 -113.77(18)
C13 Sm1 C15 C11 -77.02(13)
N2 Sm1 C15 C14 -167.94(12)
N6 Sm1 C15 C14 -99.00(13)
N1 Sm1 C15 C14 160.96(12)
C5 Sm1 C15 C14 -41.83(17)
C1 Sm1 C15 C14 -57.2(4)
C12 Sm1 C15 C14 76.42(13)
C11 Sm1 C15 C14 113.77(18)
C2 Sm1 C15 C14 61.3(2)
C4 Sm1 C15 C14 -6.60(15)
C3 Sm1 C15 C14 30.90(16)
C13 Sm1 C15 C14 36.75(12)
N2 Sm1 C15 C20 -45.77(18)
N6 Sm1 C15 C20 23.17(17)
N1 Sm1 C15 C20 -76.87(18)
C5 Sm1 C15 C20 80.3(2)
C1 Sm1 C15 C20 64.9(5)
C12 Sm1 C15 C20 -161.4(2)
C11 Sm1 C15 C20 -124.1(2)
C2 Sm1 C15 C20 -176.49(16)
C4 Sm1 C15 C20 115.58(17)
C3 Sm1 C15 C20 153.07(16)
C14 Sm1 C15 C20 122.2(2)
C13 Sm1 C15 C20 158.9(2)
N5 Sm2 C21 C25 -54.90(13)
N3 Sm2 C21 C25 -123.88(12)
N4 Sm2 C21 C25 -23.12(13)
C35 Sm2 C21 C25 111.3(3)
C31 Sm2 C21 C25 -176.92(11)
C24 Sm2 C21 C25 37.25(12)
C34 Sm2 C21 C25 97.04(14)
C22 Sm2 C21 C25 114.11(18)
C32 Sm2 C21 C25 160.28(12)
C23 Sm2 C21 C25 77.09(13)
C33 Sm2 C21 C25 126.16(12)
N5 Sm2 C21 C22 -169.00(12)
N3 Sm2 C21 C22 122.01(13)
N4 Sm2 C21 C22 -137.23(12)
C35 Sm2 C21 C22 -2.8(3)
C31 Sm2 C21 C22 68.97(18)
C24 Sm2 C21 C22 -76.86(14)
C25 Sm2 C21 C22 -114.11(18)
C34 Sm2 C21 C22 -17.06(17)
C32 Sm2 C21 C22 46.18(15)
C23 Sm2 C21 C22 -37.02(12)
C33 Sm2 C21 C22 12.05(15)
N5 Sm2 C21 C26 69.99(18)
N3 Sm2 C21 C26 1.00(17)
N4 Sm2 C21 C26 101.76(18)
C35 Sm2 C21 C26 -123.8(3)
C31 Sm2 C21 C26 -52.0(2)
C24 Sm2 C21 C26 162.1(2)
C25 Sm2 C21 C26 124.9(2)
C34 Sm2 C21 C26 -138.07(16)
C22 Sm2 C21 C26 -121.0(2)
C32 Sm2 C21 C26 -74.83(19)
C23 Sm2 C21 C26 -158.0(2)
C33 Sm2 C21 C26 -108.96(18)
C25 C21 C22 C23 1.1(2)
C26 C21 C22 C23 -171.02(19)
Sm2 C21 C22 C23 68.82(15)
C25 C21 C22 C27 172.4(2)
C26 C21 C22 C27 0.3(3)
Sm2 C21 C22 C27 -119.9(2)
C25 C21 C22 Sm2 -67.74(14)
C26 C21 C22 Sm2 120.2(2)
N5 Sm2 C22 C21 15.05(17)
N3 Sm2 C22 C21 -58.63(13)
N4 Sm2 C22 C21 55.82(15)
C35 Sm2 C22 C21 179.04(12)
C31 Sm2 C22 C21 -139.87(12)
C24 Sm2 C22 C21 76.78(13)
C25 Sm2 C22 C21 36.84(12)
C34 Sm2 C22 C21 167.86(12)
C32 Sm2 C22 C21 -141.70(13)
C23 Sm2 C22 C21 113.58(18)
C33 Sm2 C22 C21 -169.35(13)
N5 Sm2 C22 C23 -98.53(13)
N3 Sm2 C22 C23 -172.22(12)
N4 Sm2 C22 C23 -57.76(14)
C35 Sm2 C22 C23 65.46(15)
C31 Sm2 C22 C23 106.55(13)
C24 Sm2 C22 C23 -36.81(12)
C25 Sm2 C22 C23 -76.74(13)
C34 Sm2 C22 C23 54.28(13)
C21 Sm2 C22 C23 -113.58(18)
C32 Sm2 C22 C23 104.71(13)
C33 Sm2 C22 C23 77.06(13)
N5 Sm2 C22 C27 136.64(16)
N3 Sm2 C22 C27 62.95(17)
N4 Sm2 C22 C27 177.41(15)
C35 Sm2 C22 C27 -59.4(2)
C31 Sm2 C22 C27 -18.3(2)
C24 Sm2 C22 C27 -161.6(2)
C25 Sm2 C22 C27 158.4(2)
C34 Sm2 C22 C27 -70.55(18)
C21 Sm2 C22 C27 121.6(2)
C32 Sm2 C22 C27 -20.12(18)
C23 Sm2 C22 C27 -124.8(2)
C33 Sm2 C22 C27 -47.77(17)
C21 C22 C23 C24 -1.6(2)
C27 C22 C23 C24 -172.6(2)
Sm2 C22 C23 C24 66.80(14)
C21 C22 C23 C28 165.9(2)
C27 C22 C23 C28 -5.1(4)
Sm2 C22 C23 C28 -125.7(2)
C21 C22 C23 Sm2 -68.41(15)
C27 C22 C23 Sm2 120.6(2)
N5 Sm2 C23 C24 -3.70(15)
N3 Sm2 C23 C24 -104.33(13)
N4 Sm2 C23 C24 21.57(13)
C35 Sm2 C23 C24 111.49(12)
C31 Sm2 C23 C24 145.90(12)
C25 Sm2 C23 C24 -37.27(11)
C34 Sm2 C23 C24 116.34(12)
C21 Sm2 C23 C24 -77.12(13)
C22 Sm2 C23 C24 -114.22(17)
C32 Sm2 C23 C24 163.73(12)
C33 Sm2 C23 C24 145.30(13)
N5 Sm2 C23 C22 110.52(13)
N3 Sm2 C23 C22 9.89(15)
N4 Sm2 C23 C22 135.78(12)
C35 Sm2 C23 C22 -134.29(12)
C31 Sm2 C23 C22 -99.88(13)
C24 Sm2 C23 C22 114.22(17)
C25 Sm2 C23 C22 76.95(13)
C34 Sm2 C23 C22 -129.45(13)
C21 Sm2 C23 C22 37.10(12)
C32 Sm2 C23 C22 -82.05(13)
C33 Sm2 C23 C22 -100.48(13)
N5 Sm2 C23 C28 -123.73(18)
N3 Sm2 C23 C28 135.65(18)
N4 Sm2 C23 C28 -98.46(19)
C35 Sm2 C23 C28 -8.5(2)
C31 Sm2 C23 C28 25.9(2)
C24 Sm2 C23 C28 -120.0(2)
C25 Sm2 C23 C28 -157.3(2)
C34 Sm2 C23 C28 -3.69(19)
C21 Sm2 C23 C28 162.9(2)
C22 Sm2 C23 C28 125.8(3)
C32 Sm2 C23 C28 43.7(2)
C33 Sm2 C23 C28 25.27(19)
C22 C23 C24 C25 1.5(2)
C28 C23 C24 C25 -166.62(19)
Sm2 C23 C24 C25 69.00(14)
C22 C23 C24 C29 175.54(19)
C28 C23 C24 C29 7.4(3)
Sm2 C23 C24 C29 -117.0(2)
C22 C23 C24 Sm2 -67.46(14)
C28 C23 C24 Sm2 124.4(2)
N5 Sm2 C24 C25 63.74(13)
N3 Sm2 C24 C25 -12.34(16)
N4 Sm2 C24 C25 86.98(13)
C35 Sm2 C24 C25 158.88(12)
C31 Sm2 C24 C25 -177.39(13)
C34 Sm2 C24 C25 -179.98(12)
C21 Sm2 C24 C25 -37.08(12)
C22 Sm2 C24 C25 -76.77(13)
C32 Sm2 C24 C25 -135.51(12)
C23 Sm2 C24 C25 -113.44(18)
C33 Sm2 C24 C25 -149.55(12)
N5 Sm2 C24 C23 177.18(12)
N3 Sm2 C24 C23 101.10(13)
N4 Sm2 C24 C23 -159.59(12)
C35 Sm2 C24 C23 -87.68(13)
C31 Sm2 C24 C23 -63.95(19)
C25 Sm2 C24 C23 113.44(18)
C34 Sm2 C24 C23 -66.55(13)
C21 Sm2 C24 C23 76.36(13)
C22 Sm2 C24 C23 36.66(12)
C32 Sm2 C24 C23 -22.07(16)
C33 Sm2 C24 C23 -36.11(13)
N5 Sm2 C24 C29 -59.76(17)
N3 Sm2 C24 C29 -135.84(15)
N4 Sm2 C24 C29 -36.52(16)
C35 Sm2 C24 C29 35.39(19)
C31 Sm2 C24 C29 59.1(2)
C25 Sm2 C24 C29 -123.5(2)
C34 Sm2 C24 C29 56.52(17)
C21 Sm2 C24 C29 -160.6(2)
C22 Sm2 C24 C29 159.73(19)
C32 Sm2 C24 C29 100.99(17)
C23 Sm2 C24 C29 123.1(2)
C33 Sm2 C24 C29 86.96(17)
C22 C21 C25 C24 -0.1(2)
C26 C21 C25 C24 171.6(2)
Sm2 C21 C25 C24 -68.39(14)
C22 C21 C25 C30 -174.5(2)
C26 C21 C25 C30 -2.8(4)
Sm2 C21 C25 C30 117.2(2)
C22 C21 C25 Sm2 68.26(14)
C26 C21 C25 Sm2 -120.0(2)
C23 C24 C25 C21 -0.9(2)
C29 C24 C25 C21 -174.8(2)
Sm2 C24 C25 C21 68.94(14)
C23 C24 C25 C30 173.78(19)
C29 C24 C25 C30 -0.2(3)
Sm2 C24 C25 C30 -116.4(2)
C23 C24 C25 Sm2 -69.82(14)
C29 C24 C25 Sm2 116.3(2)
N5 Sm2 C25 C21 128.02(12)
N3 Sm2 C25 C21 56.94(13)
N4 Sm2 C25 C21 158.00(13)
C35 Sm2 C25 C21 -152.34(14)
C31 Sm2 C25 C21 38.7(14)
C24 Sm2 C25 C21 -113.47(18)
C34 Sm2 C25 C21 -113.45(13)
C22 Sm2 C25 C21 -36.76(12)
C32 Sm2 C25 C21 -33.96(19)
C23 Sm2 C25 C21 -76.38(13)
C33 Sm2 C25 C21 -72.97(14)
N5 Sm2 C25 C24 -118.52(13)
N3 Sm2 C25 C24 170.41(12)
N4 Sm2 C25 C24 -88.54(13)
C35 Sm2 C25 C24 -38.9(2)
C31 Sm2 C25 C24 152.2(13)
C34 Sm2 C25 C24 0.02(16)
C21 Sm2 C25 C24 113.47(18)
C22 Sm2 C25 C24 76.71(13)
C32 Sm2 C25 C24 79.51(18)
C23 Sm2 C25 C24 37.09(12)
C33 Sm2 C25 C24 40.50(16)
N5 Sm2 C25 C30 2.26(16)
N3 Sm2 C25 C30 -68.81(16)
N4 Sm2 C25 C30 32.25(16)
C35 Sm2 C25 C30 81.9(2)
C31 Sm2 C25 C30 -87.0(14)
C24 Sm2 C25 C30 120.8(2)
C34 Sm2 C25 C30 120.80(16)
C21 Sm2 C25 C30 -125.8(2)
C22 Sm2 C25 C30 -162.5(2)
C32 Sm2 C25 C30 -159.71(15)
C23 Sm2 C25 C30 157.9(2)
C33 Sm2 C25 C30 161.28(15)
N5 Sm2 C31 C32 -166.17(13)
N3 Sm2 C31 C32 -95.36(13)
N4 Sm2 C31 C32 164.11(12)
C35 Sm2 C31 C32 113.21(18)
C24 Sm2 C31 C32 72.92(19)
C25 Sm2 C31 C32 -77.0(14)
C34 Sm2 C31 C32 76.24(13)
C21 Sm2 C31 C32 -40.90(19)
C22 Sm2 C31 C32 -3.62(16)
C23 Sm2 C31 C32 36.04(16)
C33 Sm2 C31 C32 36.82(12)
N5 Sm2 C31 C35 80.62(13)
N3 Sm2 C31 C35 151.43(13)
N4 Sm2 C31 C35 50.90(13)
C24 Sm2 C31 C35 -40.3(2)
C25 Sm2 C31 C35 169.8(13)
C34 Sm2 C31 C35 -36.97(12)
C21 Sm2 C31 C35 -154.11(13)
C22 Sm2 C31 C35 -116.83(13)
C32 Sm2 C31 C35 -113.21(18)
C23 Sm2 C31 C35 -77.17(15)
C33 Sm2 C31 C35 -76.39(13)
N5 Sm2 C31 C36 -41.23(17)
N3 Sm2 C31 C36 29.58(16)
N4 Sm2 C31 C36 -70.95(17)
C35 Sm2 C31 C36 -121.8(2)
C24 Sm2 C31 C36 -162.14(15)
C25 Sm2 C31 C36 48.0(14)
C34 Sm2 C31 C36 -158.8(2)
C21 Sm2 C31 C36 84.0(2)
C22 Sm2 C31 C36 121.33(16)
C32 Sm2 C31 C36 124.9(2)
C23 Sm2 C31 C36 160.98(15)
C33 Sm2 C31 C36 161.8(2)
C35 C31 C32 C33 -0.4(2)
C36 C31 C32 C33 175.95(19)
Sm2 C31 C32 C33 -69.06(14)
C35 C31 C32 C37 -170.7(2)
C36 C31 C32 C37 5.6(3)
Sm2 C31 C32 C37 120.6(2)
C35 C31 C32 Sm2 68.69(14)
C36 C31 C32 Sm2 -115.0(2)
N5 Sm2 C32 C31 16.25(15)
N3 Sm2 C32 C31 78.97(13)
N4 Sm2 C32 C31 -20.15(15)
C35 Sm2 C32 C31 -37.55(12)
C24 Sm2 C32 C31 -141.53(12)
C25 Sm2 C32 C31 175.01(12)
C34 Sm2 C32 C31 -77.40(13)
C21 Sm2 C32 C31 155.75(12)
C22 Sm2 C32 C31 177.18(12)
C23 Sm2 C32 C31 -152.78(12)
C33 Sm2 C32 C31 -113.64(18)
N5 Sm2 C32 C33 129.89(12)
N3 Sm2 C32 C33 -167.39(13)
N4 Sm2 C32 C33 93.49(13)
C35 Sm2 C32 C33 76.09(13)
C31 Sm2 C32 C33 113.64(18)
C24 Sm2 C32 C33 -27.89(16)
C25 Sm2 C32 C33 -71.35(18)
C34 Sm2 C32 C33 36.24(12)
C21 Sm2 C32 C33 -90.61(13)
C22 Sm2 C32 C33 -69.18(13)
C23 Sm2 C32 C33 -39.14(14)
N5 Sm2 C32 C37 -107.40(18)
N3 Sm2 C32 C37 -44.68(18)
N4 Sm2 C32 C37 -143.80(17)
C35 Sm2 C32 C37 -161.2(2)
C31 Sm2 C32 C37 -123.7(2)
C24 Sm2 C32 C37 94.8(2)
C25 Sm2 C32 C37 51.4(2)
C34 Sm2 C32 C37 158.9(2)
C21 Sm2 C32 C37 32.1(2)
C22 Sm2 C32 C37 53.52(19)
C23 Sm2 C32 C37 83.56(19)
C33 Sm2 C32 C37 122.7(2)
C31 C32 C33 C34 1.1(2)
C37 C32 C33 C34 171.69(19)
Sm2 C32 C33 C34 -66.02(14)
C31 C32 C33 C38 -166.31(19)
C37 C32 C33 C38 4.3(3)
Sm2 C32 C33 C38 126.60(19)
C31 C32 C33 Sm2 67.09(14)
C37 C32 C33 Sm2 -122.3(2)
N5 Sm2 C33 C34 43.38(16)
N3 Sm2 C33 C34 128.43(12)
N4 Sm2 C33 C34 6.22(15)
C35 Sm2 C33 C34 37.40(12)
C31 Sm2 C33 C34 77.84(14)
C24 Sm2 C33 C34 -85.45(13)
C25 Sm2 C33 C34 -105.36(13)
C21 Sm2 C33 C34 -138.08(12)
C22 Sm2 C33 C34 -132.10(13)
C32 Sm2 C33 C34 115.08(18)
C23 Sm2 C33 C34 -102.75(13)
N5 Sm2 C33 C32 -71.70(15)
N3 Sm2 C33 C32 13.35(14)
N4 Sm2 C33 C32 -108.87(13)
C35 Sm2 C33 C32 -77.68(13)
C31 Sm2 C33 C32 -37.24(12)
C24 Sm2 C33 C32 159.47(12)
C25 Sm2 C33 C32 139.55(12)
C34 Sm2 C33 C32 -115.08(18)
C21 Sm2 C33 C32 106.83(13)
C22 Sm2 C33 C32 112.82(13)
C23 Sm2 C33 C32 142.17(13)
N5 Sm2 C33 C38 168.22(18)
N3 Sm2 C33 C38 -106.7(2)
N4 Sm2 C33 C38 131.1(2)
C35 Sm2 C33 C38 162.2(2)
C31 Sm2 C33 C38 -157.3(2)
C24 Sm2 C33 C38 39.4(2)
C25 Sm2 C33 C38 19.5(2)
C34 Sm2 C33 C38 124.8(3)
C21 Sm2 C33 C38 -13.2(2)
C22 Sm2 C33 C38 -7.3(2)
C32 Sm2 C33 C38 -120.1(3)
C23 Sm2 C33 C38 22.1(2)
C32 C33 C34 C35 -1.4(2)
C38 C33 C34 C35 165.4(2)
Sm2 C33 C34 C35 -67.80(14)
C32 C33 C34 C39 -174.64(19)
C38 C33 C34 C39 -7.9(3)
Sm2 C33 C34 C39 118.9(2)
C32 C33 C34 Sm2 66.44(14)
C38 C33 C34 Sm2 -126.8(2)
N5 Sm2 C34 C35 -35.84(14)
N3 Sm2 C34 C35 47.55(15)
N4 Sm2 C34 C35 -61.50(13)
C31 Sm2 C34 C35 37.34(12)
C24 Sm2 C34 C35 -144.24(13)
C25 Sm2 C34 C35 -144.25(12)
C21 Sm2 C34 C35 173.45(12)
C22 Sm2 C34 C35 164.59(12)
C32 Sm2 C34 C35 77.13(14)
C23 Sm2 C34 C35 -171.55(13)
C33 Sm2 C34 C35 113.35(19)
N5 Sm2 C34 C33 -149.19(12)
N3 Sm2 C34 C33 -65.80(14)
N4 Sm2 C34 C33 -174.85(13)
C35 Sm2 C34 C33 -113.35(19)
C31 Sm2 C34 C33 -76.01(14)
C24 Sm2 C34 C33 102.40(13)
C25 Sm2 C34 C33 102.39(14)
C21 Sm2 C34 C33 60.10(16)
C22 Sm2 C34 C33 51.24(14)
C32 Sm2 C34 C33 -36.22(12)
C23 Sm2 C34 C33 75.10(13)
N5 Sm2 C34 C39 86.21(17)
N3 Sm2 C34 C39 169.60(15)
N4 Sm2 C34 C39 60.55(17)
C35 Sm2 C34 C39 122.0(2)
C31 Sm2 C34 C39 159.4(2)
C24 Sm2 C34 C39 -22.20(18)
C25 Sm2 C34 C39 -22.2(2)
C21 Sm2 C34 C39 -64.5(2)
C22 Sm2 C34 C39 -73.36(18)
C32 Sm2 C34 C39 -160.8(2)
C23 Sm2 C34 C39 -49.50(17)
C33 Sm2 C34 C39 -124.6(2)
C33 C34 C35 C31 1.1(2)
C39 C34 C35 C31 174.47(19)
Sm2 C34 C35 C31 -68.77(14)
C33 C34 C35 C40 -172.53(19)
C39 C34 C35 C40 0.8(3)
Sm2 C34 C35 C40 117.6(2)
C33 C34 C35 Sm2 69.90(14)
C39 C34 C35 Sm2 -116.8(2)
C32 C31 C35 C34 -0.5(2)
C36 C31 C35 C34 -176.88(18)
Sm2 C31 C35 C34 69.58(14)
C32 C31 C35 C40 173.28(19)
C36 C31 C35 C40 -3.1(3)
Sm2 C31 C35 C40 -116.67(19)
C32 C31 C35 Sm2 -70.05(14)
C36 C31 C35 Sm2 113.54(19)
N5 Sm2 C35 C34 147.16(13)
N3 Sm2 C35 C34 -142.33(12)
N4 Sm2 C35 C34 117.31(13)
C31 Sm2 C35 C34 -113.58(19)
C24 Sm2 C35 C34 44.61(15)
C25 Sm2 C35 C34 67.42(19)
C21 Sm2 C35 C34 -19.5(3)
C22 Sm2 C35 C34 -21.59(17)
C32 Sm2 C35 C34 -76.43(14)
C23 Sm2 C35 C34 9.70(15)
C33 Sm2 C35 C34 -36.97(12)
N5 Sm2 C35 C31 -99.27(13)
N3 Sm2 C35 C31 -28.75(13)
N4 Sm2 C35 C31 -129.11(13)
C24 Sm2 C35 C31 158.19(12)
C25 Sm2 C35 C31 -179.01(12)
C34 Sm2 C35 C31 113.58(19)
C21 Sm2 C35 C31 94.0(3)
C22 Sm2 C35 C31 91.99(14)
C32 Sm2 C35 C31 37.14(12)
C23 Sm2 C35 C31 123.27(12)
C33 Sm2 C35 C31 76.61(14)
N5 Sm2 C35 C40 22.94(16)
N3 Sm2 C35 C40 93.46(17)
N4 Sm2 C35 C40 -6.91(16)
C31 Sm2 C35 C40 122.2(2)
C24 Sm2 C35 C40 -79.61(18)
C25 Sm2 C35 C40 -56.8(2)
C34 Sm2 C35 C40 -124.2(2)
C21 Sm2 C35 C40 -143.8(2)
C22 Sm2 C35 C40 -145.81(15)
C32 Sm2 C35 C40 159.3(2)
C23 Sm2 C35 C40 -114.52(16)
C33 Sm2 C35 C40 -161.2(2)
N2 N1 C41 C42 0.5(2)
Sm1 N1 C41 C42 -63.7(11)
N2 N1 C41 Si1 -178.41(14)
Sm1 N1 C41 Si1 117.4(10)
C46 Si1 C41 N1 19.9(2)
C45 Si1 C41 N1 -103.0(2)
C47 Si1 C41 N1 139.32(18)
C46 Si1 C41 C42 -158.80(19)
C45 Si1 C41 C42 78.3(2)
C47 Si1 C41 C42 -39.3(2)
N2 N3 C42 C41 0.3(2)
Sm2 N3 C42 C41 -165.55(14)
N1 C41 C42 N3 -0.5(2)
Si1 C41 C42 N3 178.37(15)
N5 N4 C43 C44 0.1(2)
Sm2 N4 C43 C44 58(2)
N5 N4 C43 Si2 -175.96(14)
Sm2 N4 C43 Si2 -118(2)
C49 Si2 C43 N4 153.7(2)
C48 Si2 C43 N4 33.8(2)
C50 Si2 C43 N4 -87.4(2)
C49 Si2 C43 C44 -21.4(2)
C48 Si2 C43 C44 -141.3(2)
C50 Si2 C43 C44 97.5(2)
N5 N6 C44 C43 0.4(2)
Sm1 N6 C44 C43 -176.66(14)
N4 C43 C44 N6 -0.3(2)
Si2 C43 C44 N6 175.60(15)
